data_7014704
loop_
_publ_author_name
'Ni, Zhaoping'
'Fiedler, Stephanie R.'
'Shores, Matthew P.'

_publ_section_title
;
 Investigation of anion-dependence in the spin-state switching
 properties of [(H2bip)2Fe(6-Mebpy)]X2.
;
_journal_issue 4
_journal_name_full 'Dalton transactions (Cambridge, England : 2003)'
_journal_page_first 944
_journal_page_last 950
_journal_paper_doi 10.1039/c0dt01079k
_journal_volume 40
_journal_year 2011
_chemical_formula_moiety 'C27 H38 Fe N10, 2(C24 H20 B)'
_chemical_formula_sum 'C75 H78 B2 Fe N10'
_chemical_formula_weight 1196.94
_chemical_name_systematic
;
?
;
_space_group_IT_number 15
_symmetry_cell_setting monoclinic
_symmetry_space_group_name_Hall '-C 2yc'
_symmetry_space_group_name_H-M 'C 1 2/c 1'
_atom_sites_solution_hydrogens geom
_atom_sites_solution_primary direct
_atom_sites_solution_secondary difmap
_audit_creation_method SHELXL-97
_cell_angle_alpha 90.00
_cell_angle_beta 98.2620(10)
_cell_angle_gamma 90.00
_cell_formula_units_Z 8
_cell_length_a 23.3141(6)
_cell_length_b 14.5564(3)
_cell_length_c 36.7535(9)
_cell_measurement_reflns_used 9802
_cell_measurement_temperature 100(2)
_cell_measurement_theta_max 30.53
_cell_measurement_theta_min 2.65
_cell_volume 12343.6(5)
_computing_cell_refinement 'Bruker SMART'
_computing_data_collection 'Bruker SMART'
_computing_data_reduction 'Bruker SAINT'
_computing_molecular_graphics 'Bruker SHELXTL'
_computing_publication_material 'Bruker SHELXTL'
_computing_structure_refinement 'SHELXL-97 (Sheldrick, 1997)'
_computing_structure_solution 'SHELXS-97 (Sheldrick, 1990)'
_diffrn_ambient_temperature 100(2)
_diffrn_measured_fraction_theta_full 0.998
_diffrn_measured_fraction_theta_max 0.998
_diffrn_measurement_device_type 'CCD area detector'
_diffrn_measurement_method 'phi and omega scans'
_diffrn_radiation_monochromator graphite
_diffrn_radiation_source 'fine-focus sealed tube'
_diffrn_radiation_type MoK\a
_diffrn_radiation_wavelength 0.71073
_diffrn_reflns_av_R_equivalents 0.0424
_diffrn_reflns_av_sigmaI/netI 0.0445
_diffrn_reflns_limit_h_max 33
_diffrn_reflns_limit_h_min -33
_diffrn_reflns_limit_k_max 18
_diffrn_reflns_limit_k_min -20
_diffrn_reflns_limit_l_max 52
_diffrn_reflns_limit_l_min -52
_diffrn_reflns_number 76031
_diffrn_reflns_theta_full 30.57
_diffrn_reflns_theta_max 30.57
_diffrn_reflns_theta_min 1.71
_exptl_absorpt_coefficient_mu 0.299
_exptl_absorpt_correction_T_max 0.96
_exptl_absorpt_correction_T_min 0.87
_exptl_absorpt_correction_type multi-scan
_exptl_absorpt_process_details 'SADABS, Bruker(2000)'
_exptl_crystal_colour 'dark green'
_exptl_crystal_density_diffrn 1.288
_exptl_crystal_density_method 'not measured'
_exptl_crystal_description block
_exptl_crystal_F_000 5072
_exptl_crystal_size_max 0.48
_exptl_crystal_size_mid 0.26
_exptl_crystal_size_min 0.13
_refine_diff_density_max 1.094
_refine_diff_density_min -0.609
_refine_diff_density_rms 0.066
_refine_ls_extinction_method none
_refine_ls_goodness_of_fit_ref 1.101
_refine_ls_hydrogen_treatment constr
_refine_ls_matrix_type full
_refine_ls_number_parameters 795
_refine_ls_number_reflns 18930
_refine_ls_number_restraints 0
_refine_ls_restrained_S_all 1.101
_refine_ls_R_factor_all 0.0834
_refine_ls_R_factor_gt 0.0600
_refine_ls_shift/su_max 0.001
_refine_ls_shift/su_mean 0.000
_refine_ls_structure_factor_coef Fsqd
_refine_ls_weighting_details 'calc w=1/[\s^2^(Fo^2^)+(0.0386P)^2^+29.2643P] where P=(Fo^2^+2Fc^2^)/3'
_refine_ls_weighting_scheme calc
_refine_ls_wR_factor_gt 0.1286
_refine_ls_wR_factor_ref 0.1384
_reflns_number_gt 14577
_reflns_number_total 18930
_reflns_threshold_expression >2sigma(I)
_cod_data_source_file C0DT01079K.TXT
_cod_data_source_block 2-LT
_cod_depositor_comments
;
The following automatic conversions were performed:
'_symmetry_cell_setting' value 'Monoclinic' changed to 'monoclinic'
according to '/home/saulius/struct/CIF-dictionaries/cif_core.dic'
dictionary named 'cif_core.dic' version 2.4.1 from 2010-06-29.

Automatic conversion script
Id: cif_fix_enum 1555 2011-01-17 13:19:09Z saulius 
;
_cod_original_sg_symbol_H-M 'C 2/c'
_cod_database_code 7014704

loop_
_symmetry_equiv_pos_as_xyz
'x, y, z'
'-x, y, -z+1/2'
'x+1/2, y+1/2, z'
'-x+1/2, y+1/2, -z+1/2'
'-x, -y, -z'
'x, -y, z-1/2'
'-x+1/2, -y+1/2, -z'
'x+1/2, -y+1/2, z-1/2'

loop_
_atom_site_label
_atom_site_type_symbol
_atom_site_fract_x
_atom_site_fract_y
_atom_site_fract_z
_atom_site_U_iso_or_equiv
_atom_site_adp_type
_atom_site_occupancy
_atom_site_symmetry_multiplicity
_atom_site_calc_flag
_atom_site_refinement_flags
_atom_site_disorder_assembly
_atom_site_disorder_group
Fe1 Fe 0.091613(11) 0.384067(19) 0.121701(7) 0.01525(6) Uani 1 1 d . . .
N1 N 0.01968(6) 0.42578(11) 0.08979(4) 0.0160(3) Uani 1 1 d . . .
N2 N -0.05406(7) 0.53869(12) 0.08645(5) 0.0212(3) Uani 1 1 d . . .
H2A H -0.0637 0.5933 0.0939 0.025 Uiso 1 1 calc R . .
N3 N 0.02689(8) 0.64426(12) 0.13353(5) 0.0242(4) Uani 1 1 d . . .
H3A H -0.0044 0.6709 0.1220 0.029 Uiso 1 1 calc R . .
N4 N 0.07958(7) 0.50507(12) 0.14472(4) 0.0181(3) Uani 1 1 d . . .
N5 N 0.14625(7) 0.45462(12) 0.09552(4) 0.0188(3) Uani 1 1 d . . .
N6 N 0.24041(7) 0.51868(13) 0.10573(5) 0.0261(4) Uani 1 1 d . . .
H6A H 0.2755 0.5147 0.1182 0.031 Uiso 1 1 calc R . .
N7 N 0.26694(7) 0.37894(14) 0.15910(5) 0.0266(4) Uani 1 1 d . . .
H7A H 0.2953 0.4094 0.1511 0.032 Uiso 1 1 calc R . .
N8 N 0.16579(7) 0.35382(12) 0.15258(4) 0.0177(3) Uani 1 1 d . . .
N9 N 0.09191(6) 0.26244(11) 0.09638(4) 0.0177(3) Uani 1 1 d . A .
N10 N 0.04339(6) 0.31675(12) 0.15161(4) 0.0186(3) Uani 1 1 d . . .
B1 B 0.21729(9) 0.34855(17) 0.33317(6) 0.0208(4) Uani 1 1 d . . .
B2 B 0.40525(9) 0.34846(16) 0.08214(7) 0.0209(4) Uani 1 1 d . . .
C1 C -0.01635(8) 0.37041(14) 0.06197(6) 0.0223(4) Uani 1 1 d . . .
H1A H -0.0368 0.3228 0.0744 0.027 Uiso 1 1 calc R . .
H1B H 0.0089 0.3388 0.0465 0.027 Uiso 1 1 calc R . .
C2 C -0.06080(9) 0.42805(16) 0.03751(6) 0.0252(4) Uani 1 1 d . . .
H2B H -0.0408 0.4676 0.0214 0.030 Uiso 1 1 calc R . .
H2C H -0.0876 0.3871 0.0217 0.030 Uiso 1 1 calc R . .
C3 C -0.09495(8) 0.48729(16) 0.06048(6) 0.0250(4) Uani 1 1 d . . .
H3B H -0.1202 0.5301 0.0445 0.030 Uiso 1 1 calc R . .
H3C H -0.1198 0.4483 0.0739 0.030 Uiso 1 1 calc R . .
C4 C -0.00167(8) 0.50341(13) 0.09923(5) 0.0163(3) Uani 1 1 d . . .
C5 C 0.03775(8) 0.55471(13) 0.12760(5) 0.0168(3) Uani 1 1 d . . .
C6 C 0.06833(11) 0.69599(17) 0.15947(7) 0.0370(6) Uani 1 1 d . . .
H6B H 0.0484 0.7477 0.1698 0.044 Uiso 1 1 calc R . .
H6C H 0.0993 0.7215 0.1466 0.044 Uiso 1 1 calc R . .
C7 C 0.09377(13) 0.63461(18) 0.18914(7) 0.0428(7) Uani 1 1 d . . .
H7B H 0.0635 0.6162 0.2041 0.051 Uiso 1 1 calc R . .
H7C H 0.1245 0.6677 0.2054 0.051 Uiso 1 1 calc R . .
C8 C 0.11945(10) 0.54894(16) 0.17381(6) 0.0278(5) Uani 1 1 d . . .
H8A H 0.1554 0.5660 0.1640 0.033 Uiso 1 1 calc R . .
H8B H 0.1300 0.5044 0.1940 0.033 Uiso 1 1 calc R . .
C9 C 0.12942(9) 0.51778(16) 0.06484(6) 0.0259(4) Uani 1 1 d . . .
H9A H 0.1090 0.5711 0.0737 0.031 Uiso 1 1 calc R . .
H9B H 0.1022 0.4862 0.0457 0.031 Uiso 1 1 calc R . .
C10 C 0.18147(9) 0.55198(16) 0.04782(6) 0.0256(4) Uani 1 1 d . . .
H10A H 0.1977 0.5009 0.0347 0.031 Uiso 1 1 calc R . .
H10B H 0.1690 0.6010 0.0297 0.031 Uiso 1 1 calc R . .
C11 C 0.22747(9) 0.58891(16) 0.07744(6) 0.0271(4) Uani 1 1 d . . .
H11A H 0.2629 0.6043 0.0668 0.033 Uiso 1 1 calc R . .
H11B H 0.2134 0.6454 0.0883 0.033 Uiso 1 1 calc R . .
C12 C 0.19884(8) 0.45983(14) 0.11289(5) 0.0205(4) Uani 1 1 d . . .
C13 C 0.21177(8) 0.39289(14) 0.14336(5) 0.0197(4) Uani 1 1 d . . .
C14 C 0.27999(9) 0.31343(19) 0.18936(7) 0.0345(6) Uani 1 1 d . . .
H14A H 0.2814 0.3457 0.2132 0.041 Uiso 1 1 calc R . .
H14B H 0.3183 0.2848 0.1885 0.041 Uiso 1 1 calc R . .
C15 C 0.23368(10) 0.24079(19) 0.18587(8) 0.0370(6) Uani 1 1 d . . .
H15A H 0.2391 0.2011 0.2080 0.044 Uiso 1 1 calc R . .
H15B H 0.2369 0.2018 0.1642 0.044 Uiso 1 1 calc R . .
C16 C 0.17415(8) 0.28445(15) 0.18170(6) 0.0240(4) Uani 1 1 d . . .
H16A H 0.1444 0.2359 0.1762 0.029 Uiso 1 1 calc R . .
H16B H 0.1685 0.3134 0.2053 0.029 Uiso 1 1 calc R . .
C17 C 0.12076(9) 0.23544(15) 0.06852(6) 0.0235(4) Uani 1 1 d . . .
H17A H 0.1491 0.2752 0.0609 0.028 Uiso 0.265(7) 1 calc PR A 2
C18 C 0.11000(10) 0.15157(18) 0.05097(7) 0.0329(5) Uani 1 1 d . A .
H18A H 0.1316 0.1339 0.0321 0.039 Uiso 1 1 calc R . .
C19 C 0.06794(11) 0.09358(17) 0.06095(7) 0.0345(5) Uani 1 1 d . . .
H19A H 0.0587 0.0376 0.0482 0.041 Uiso 1 1 calc R A .
C20 C 0.03963(9) 0.11915(16) 0.09006(6) 0.0278(4) Uani 1 1 d . A .
H20A H 0.0110 0.0803 0.0979 0.033 Uiso 1 1 calc R . .
C21 C 0.05354(8) 0.20180(14) 0.10753(5) 0.0187(4) Uani 1 1 d . . .
C22 C 0.02863(8) 0.23055(14) 0.14026(5) 0.0183(4) Uani 1 1 d . A .
C23 C -0.00508(9) 0.17358(15) 0.15877(6) 0.0237(4) Uani 1 1 d . . .
H23A H -0.0139 0.1129 0.1503 0.028 Uiso 1 1 calc R A .
C24 C -0.02569(9) 0.20662(18) 0.18988(6) 0.0301(5) Uani 1 1 d . A .
H24A H -0.0481 0.1686 0.2035 0.036 Uiso 1 1 calc R . .
C25 C -0.01285(10) 0.29598(18) 0.20052(6) 0.0315(5) Uani 1 1 d . . .
H25A H -0.0286 0.3215 0.2207 0.038 Uiso 1 1 calc R A .
C26 C 0.02286(9) 0.34845(17) 0.18189(6) 0.0284(5) Uani 1 1 d . A .
H26A H 0.0333 0.4085 0.1906 0.034 Uiso 0.735(7) 1 calc PR A 1
C27A C 0.16810(14) 0.2898(2) 0.05653(9) 0.0345(9) Uiso 0.735(7) 1 d P A 1
H27A H 0.1971 0.3038 0.0778 0.052 Uiso 0.735(7) 1 calc PR A 1
H27B H 0.1524 0.3472 0.0453 0.052 Uiso 0.735(7) 1 calc PR A 1
H27C H 0.1862 0.2545 0.0385 0.052 Uiso 0.735(7) 1 calc PR A 1
C27B C 0.0474(7) 0.4193(11) 0.2088(4) 0.077(5) Uiso 0.265(7) 1 d P A 2
H27D H 0.0413 0.4804 0.1978 0.115 Uiso 0.265(7) 1 calc PR A 2
H27E H 0.0890 0.4084 0.2158 0.115 Uiso 0.265(7) 1 calc PR A 2
H27F H 0.0281 0.4157 0.2308 0.115 Uiso 0.265(7) 1 calc PR A 2
C28 C 0.28296(9) 0.38824(15) 0.33092(6) 0.0246(4) Uani 1 1 d . . .
C29 C 0.30290(10) 0.46834(16) 0.35029(7) 0.0333(5) Uani 1 1 d . . .
H29A H 0.2798 0.4946 0.3669 0.040 Uiso 1 1 calc R . .
C30 C 0.35503(11) 0.51041(19) 0.34610(9) 0.0450(7) Uani 1 1 d . . .
H30A H 0.3667 0.5644 0.3597 0.054 Uiso 1 1 calc R . .
C31 C 0.38985(11) 0.4746(2) 0.32247(9) 0.0481(8) Uani 1 1 d . . .
H31A H 0.4257 0.5029 0.3199 0.058 Uiso 1 1 calc R . .
C32 C 0.37181(10) 0.39664(19) 0.30252(8) 0.0411(7) Uani 1 1 d . . .
H32A H 0.3952 0.3715 0.2859 0.049 Uiso 1 1 calc R . .
C33 C 0.31928(9) 0.35483(17) 0.30676(7) 0.0305(5) Uani 1 1 d . . .
H33A H 0.3077 0.3015 0.2927 0.037 Uiso 1 1 calc R . .
C34 C 0.20645(8) 0.31754(14) 0.37480(6) 0.0208(4) Uani 1 1 d . . .
C35 C 0.24070(9) 0.34217(15) 0.40800(6) 0.0241(4) Uani 1 1 d . . .
H35A H 0.2744 0.3782 0.4071 0.029 Uiso 1 1 calc R . .
C36 C 0.22710(10) 0.31584(15) 0.44220(6) 0.0266(4) Uani 1 1 d . . .
H36A H 0.2516 0.3342 0.4639 0.032 Uiso 1 1 calc R . .
C37 C 0.17838(10) 0.26333(15) 0.44504(6) 0.0260(4) Uani 1 1 d . . .
H37A H 0.1689 0.2464 0.4684 0.031 Uiso 1 1 calc R . .
C38 C 0.14364(9) 0.23596(15) 0.41283(6) 0.0244(4) Uani 1 1 d . . .
H38A H 0.1103 0.1991 0.4140 0.029 Uiso 1 1 calc R . .
C39 C 0.15787(9) 0.26276(15) 0.37895(6) 0.0235(4) Uani 1 1 d . . .
H39A H 0.1335 0.2431 0.3574 0.028 Uiso 1 1 calc R . .
C40 C 0.20378(8) 0.25863(14) 0.30654(5) 0.0208(4) Uani 1 1 d . . .
C41 C 0.23821(9) 0.17883(15) 0.31310(6) 0.0247(4) Uani 1 1 d . . .
H41A H 0.2685 0.1784 0.3334 0.030 Uiso 1 1 calc R . .
C42 C 0.22957(10) 0.10074(15) 0.29103(6) 0.0269(4) Uani 1 1 d . . .
H42A H 0.2546 0.0493 0.2959 0.032 Uiso 1 1 calc R . .
C43 C 0.18431(10) 0.09795(15) 0.26191(6) 0.0262(4) Uani 1 1 d . . .
H43A H 0.1783 0.0450 0.2467 0.031 Uiso 1 1 calc R . .
C44 C 0.14826(9) 0.17350(16) 0.25544(6) 0.0256(4) Uani 1 1 d . . .
H44A H 0.1164 0.1718 0.2362 0.031 Uiso 1 1 calc R . .
C45 C 0.15860(9) 0.25247(15) 0.27710(5) 0.0223(4) Uani 1 1 d . . .
H45A H 0.1339 0.3041 0.2716 0.027 Uiso 1 1 calc R . .
C46 C 0.17342(8) 0.43444(14) 0.31845(6) 0.0215(4) Uani 1 1 d . . .
C47 C 0.12241(10) 0.45680(16) 0.33238(6) 0.0279(4) Uani 1 1 d . . .
H47A H 0.1109 0.4197 0.3513 0.033 Uiso 1 1 calc R . .
C48 C 0.08772(11) 0.53155(18) 0.31950(7) 0.0341(5) Uani 1 1 d . . .
H48A H 0.0533 0.5441 0.3296 0.041 Uiso 1 1 calc R . .
C49 C 0.10332(10) 0.58738(17) 0.29207(7) 0.0317(5) Uani 1 1 d . . .
H49A H 0.0802 0.6388 0.2834 0.038 Uiso 1 1 calc R . .
C50 C 0.15340(10) 0.56691(18) 0.27743(7) 0.0343(5) Uani 1 1 d . . .
H50A H 0.1648 0.6045 0.2586 0.041 Uiso 1 1 calc R . .
C51 C 0.18675(10) 0.49189(18) 0.29023(6) 0.0310(5) Uani 1 1 d . . .
H51A H 0.2204 0.4786 0.2793 0.037 Uiso 1 1 calc R . .
C52 C 0.40848(8) 0.39428(14) 0.12312(6) 0.0210(4) Uani 1 1 d . . .
C53 C 0.38583(8) 0.48122(14) 0.12953(6) 0.0207(4) Uani 1 1 d . . .
H53A H 0.3692 0.5168 0.1090 0.025 Uiso 1 1 calc R . .
C54 C 0.38674(8) 0.51755(15) 0.16475(6) 0.0240(4) Uani 1 1 d . . .
H54A H 0.3700 0.5760 0.1678 0.029 Uiso 1 1 calc R . .
C55 C 0.41204(9) 0.46851(16) 0.19525(6) 0.0274(4) Uani 1 1 d . . .
H55A H 0.4125 0.4927 0.2193 0.033 Uiso 1 1 calc R . .
C56 C 0.43661(9) 0.38352(17) 0.19006(6) 0.0288(4) Uani 1 1 d . . .
H56A H 0.4552 0.3499 0.2106 0.035 Uiso 1 1 calc R . .
C57 C 0.43411(9) 0.34760(16) 0.15490(6) 0.0264(4) Uani 1 1 d . . .
H57A H 0.4505 0.2887 0.1521 0.032 Uiso 1 1 calc R . .
C58 C 0.47020(8) 0.31147(14) 0.07600(6) 0.0204(4) Uani 1 1 d . . .
C59 C 0.52132(9) 0.35201(15) 0.09371(6) 0.0255(4) Uani 1 1 d . . .
H59A H 0.5184 0.3976 0.1119 0.031 Uiso 1 1 calc R . .
C60 C 0.57623(9) 0.32838(15) 0.08584(7) 0.0298(5) Uani 1 1 d . . .
H60A H 0.6097 0.3581 0.0983 0.036 Uiso 1 1 calc R . .
C61 C 0.58179(9) 0.26137(16) 0.05980(7) 0.0301(5) Uani 1 1 d . . .
H61A H 0.6190 0.2443 0.0544 0.036 Uiso 1 1 calc R . .
C62 C 0.53237(10) 0.21967(16) 0.04185(6) 0.0286(5) Uani 1 1 d . . .
H62A H 0.5357 0.1737 0.0239 0.034 Uiso 1 1 calc R . .
C63 C 0.47763(9) 0.24448(15) 0.04976(6) 0.0235(4) Uani 1 1 d . . .
H63A H 0.4444 0.2150 0.0369 0.028 Uiso 1 1 calc R . .
C64 C 0.35861(8) 0.26209(14) 0.07759(6) 0.0221(4) Uani 1 1 d . . .
C65 C 0.34528(9) 0.20891(15) 0.10715(7) 0.0273(4) Uani 1 1 d . . .
H65A H 0.3634 0.2238 0.1312 0.033 Uiso 1 1 calc R . .
C66 C 0.30666(10) 0.13531(16) 0.10278(7) 0.0320(5) Uani 1 1 d . . .
H66A H 0.2996 0.1008 0.1236 0.038 Uiso 1 1 calc R . .
C67 C 0.27872(10) 0.11226(16) 0.06844(7) 0.0333(5) Uani 1 1 d . . .
H67A H 0.2517 0.0630 0.0655 0.040 Uiso 1 1 calc R . .
C68 C 0.29066(10) 0.16224(16) 0.03818(7) 0.0323(5) Uani 1 1 d . . .
H68A H 0.2719 0.1471 0.0142 0.039 Uiso 1 1 calc R . .
C69 C 0.33019(9) 0.23450(15) 0.04304(7) 0.0273(4) Uani 1 1 d . . .
H69A H 0.3383 0.2668 0.0219 0.033 Uiso 1 1 calc R . .
C70 C 0.38692(8) 0.42764(14) 0.05066(5) 0.0198(4) Uani 1 1 d . . .
C71 C 0.32934(9) 0.44913(14) 0.03668(6) 0.0234(4) Uani 1 1 d . . .
H71A H 0.2991 0.4165 0.0458 0.028 Uiso 1 1 calc R . .
C72 C 0.31467(9) 0.51645(15) 0.00998(6) 0.0262(4) Uani 1 1 d . . .
H72A H 0.2751 0.5272 0.0006 0.031 Uiso 1 1 calc R . .
C73 C 0.35771(9) 0.56791(15) -0.00293(6) 0.0260(4) Uani 1 1 d . . .
H73A H 0.3479 0.6138 -0.0212 0.031 Uiso 1 1 calc R . .
C74 C 0.41505(9) 0.55141(14) 0.01114(6) 0.0245(4) Uani 1 1 d . . .
H74A H 0.4449 0.5875 0.0033 0.029 Uiso 1 1 calc R . .
C75 C 0.42888(9) 0.48176(14) 0.03690(6) 0.0223(4) Uani 1 1 d . . .
H75A H 0.4686 0.4703 0.0456 0.027 Uiso 1 1 calc R . .

loop_
_atom_site_aniso_label
_atom_site_aniso_U_11
_atom_site_aniso_U_22
_atom_site_aniso_U_33
_atom_site_aniso_U_23
_atom_site_aniso_U_13
_atom_site_aniso_U_12
Fe1 0.01295(11) 0.01380(13) 0.01932(12) 0.00155(10) 0.00336(9) 0.00011(10)
N1 0.0132(6) 0.0148(8) 0.0200(7) -0.0008(6) 0.0019(5) -0.0001(6)
N2 0.0163(7) 0.0164(8) 0.0303(9) -0.0033(7) 0.0014(6) 0.0030(6)
N3 0.0242(8) 0.0163(8) 0.0295(9) -0.0051(7) -0.0051(7) 0.0026(7)
N4 0.0179(7) 0.0182(8) 0.0179(7) -0.0001(6) 0.0019(6) 0.0004(6)
N5 0.0151(7) 0.0217(9) 0.0199(7) 0.0068(6) 0.0039(6) 0.0007(6)
N6 0.0169(7) 0.0285(10) 0.0326(9) 0.0131(8) 0.0021(7) -0.0036(7)
N7 0.0141(7) 0.0331(10) 0.0316(9) 0.0151(8) 0.0002(6) -0.0026(7)
N8 0.0149(7) 0.0173(8) 0.0211(8) 0.0053(6) 0.0033(6) 0.0008(6)
N9 0.0140(7) 0.0157(8) 0.0234(8) 0.0027(6) 0.0030(6) 0.0011(6)
N10 0.0131(6) 0.0194(8) 0.0232(8) 0.0001(6) 0.0026(6) 0.0008(6)
B1 0.0177(9) 0.0201(11) 0.0237(10) -0.0016(9) 0.0004(8) -0.0029(8)
B2 0.0193(9) 0.0163(10) 0.0282(11) 0.0031(9) 0.0066(8) 0.0018(8)
C1 0.0195(8) 0.0183(10) 0.0275(10) -0.0060(8) -0.0019(7) 0.0009(7)
C2 0.0190(9) 0.0292(12) 0.0259(10) -0.0046(9) -0.0020(7) 0.0030(8)
C3 0.0157(8) 0.0272(11) 0.0308(11) -0.0033(9) -0.0017(7) 0.0031(8)
C4 0.0153(8) 0.0162(9) 0.0181(8) 0.0009(7) 0.0049(6) -0.0019(7)
C5 0.0163(8) 0.0161(9) 0.0187(8) -0.0004(7) 0.0051(6) 0.0002(7)
C6 0.0388(13) 0.0269(13) 0.0399(13) -0.0129(10) -0.0127(10) 0.0048(10)
C7 0.0568(16) 0.0303(14) 0.0354(13) -0.0088(11) -0.0134(12) 0.0065(12)
C8 0.0301(10) 0.0247(11) 0.0247(10) -0.0033(8) -0.0090(8) 0.0053(9)
C9 0.0185(9) 0.0327(12) 0.0270(10) 0.0141(9) 0.0050(7) 0.0029(8)
C10 0.0206(9) 0.0295(12) 0.0279(10) 0.0138(9) 0.0075(8) 0.0021(8)
C11 0.0259(10) 0.0253(11) 0.0311(11) 0.0123(9) 0.0073(8) -0.0012(8)
C12 0.0173(8) 0.0214(10) 0.0231(9) 0.0075(8) 0.0042(7) -0.0008(7)
C13 0.0174(8) 0.0210(10) 0.0203(9) 0.0053(7) 0.0012(6) 0.0002(7)
C14 0.0177(9) 0.0486(15) 0.0357(12) 0.0227(11) -0.0015(8) 0.0015(9)
C15 0.0252(10) 0.0406(15) 0.0464(14) 0.0231(12) 0.0090(10) 0.0076(10)
C16 0.0179(8) 0.0251(11) 0.0295(10) 0.0135(8) 0.0051(7) 0.0014(8)
C17 0.0195(9) 0.0231(11) 0.0292(10) 0.0025(8) 0.0084(7) 0.0005(8)
C18 0.0325(11) 0.0329(13) 0.0362(12) -0.0067(10) 0.0149(9) 0.0024(10)
C19 0.0401(13) 0.0285(13) 0.0367(12) -0.0106(10) 0.0121(10) -0.0081(10)
C20 0.0281(10) 0.0221(11) 0.0344(11) -0.0021(9) 0.0093(8) -0.0087(9)
C21 0.0163(8) 0.0171(9) 0.0227(9) 0.0020(7) 0.0031(7) -0.0012(7)
C22 0.0133(7) 0.0187(9) 0.0226(9) 0.0037(7) 0.0020(6) 0.0003(7)
C23 0.0211(9) 0.0223(10) 0.0285(10) 0.0055(8) 0.0060(8) -0.0025(8)
C24 0.0241(10) 0.0390(14) 0.0291(11) 0.0091(10) 0.0103(8) -0.0022(9)
C25 0.0301(11) 0.0440(14) 0.0218(10) -0.0017(10) 0.0079(8) 0.0011(10)
C26 0.0203(9) 0.0332(12) 0.0324(11) -0.0085(9) 0.0064(8) -0.0021(9)
C28 0.0200(9) 0.0181(10) 0.0340(11) 0.0066(9) -0.0020(8) -0.0008(8)
C29 0.0296(11) 0.0215(11) 0.0453(14) 0.0055(10) -0.0061(10) -0.0050(9)
C30 0.0341(13) 0.0293(14) 0.0651(18) 0.0181(13) -0.0154(12) -0.0165(11)
C31 0.0226(11) 0.0422(16) 0.075(2) 0.0372(15) -0.0083(12) -0.0113(11)
C32 0.0235(10) 0.0385(15) 0.0618(17) 0.0320(13) 0.0075(10) 0.0026(10)
C33 0.0249(10) 0.0242(11) 0.0430(13) 0.0133(10) 0.0073(9) -0.0004(8)
C34 0.0229(9) 0.0144(9) 0.0244(9) -0.0031(7) 0.0011(7) 0.0000(7)
C35 0.0245(9) 0.0175(10) 0.0290(10) -0.0048(8) -0.0011(8) -0.0004(8)
C36 0.0333(11) 0.0217(11) 0.0229(10) -0.0060(8) -0.0028(8) 0.0060(9)
C37 0.0360(11) 0.0193(10) 0.0235(10) -0.0006(8) 0.0073(8) 0.0084(9)
C38 0.0274(10) 0.0180(10) 0.0285(10) -0.0010(8) 0.0062(8) 0.0015(8)
C39 0.0257(9) 0.0208(10) 0.0233(9) -0.0021(8) 0.0012(7) -0.0024(8)
C40 0.0199(8) 0.0221(10) 0.0214(9) -0.0004(8) 0.0063(7) -0.0053(7)
C41 0.0245(9) 0.0230(11) 0.0261(10) -0.0004(8) 0.0020(8) -0.0048(8)
C42 0.0306(10) 0.0201(11) 0.0312(11) -0.0016(8) 0.0080(8) -0.0038(8)
C43 0.0340(11) 0.0235(11) 0.0232(10) -0.0037(8) 0.0107(8) -0.0123(9)
C44 0.0275(10) 0.0312(12) 0.0185(9) -0.0007(8) 0.0051(7) -0.0104(9)
C45 0.0209(9) 0.0257(11) 0.0211(9) -0.0002(8) 0.0059(7) -0.0040(8)
C46 0.0206(9) 0.0195(10) 0.0235(9) -0.0015(8) -0.0002(7) -0.0031(7)
C47 0.0318(11) 0.0263(12) 0.0264(10) 0.0012(9) 0.0071(8) 0.0028(9)
C48 0.0346(12) 0.0365(14) 0.0326(12) 0.0000(10) 0.0094(9) 0.0129(10)
C49 0.0345(11) 0.0257(12) 0.0328(12) 0.0019(9) -0.0015(9) 0.0069(9)
C50 0.0291(11) 0.0358(14) 0.0362(12) 0.0142(10) -0.0014(9) -0.0030(10)
C51 0.0235(10) 0.0375(13) 0.0320(11) 0.0081(10) 0.0041(8) -0.0016(9)
C52 0.0163(8) 0.0191(10) 0.0288(10) 0.0031(8) 0.0074(7) 0.0026(7)
C53 0.0140(8) 0.0188(10) 0.0298(10) 0.0025(8) 0.0051(7) 0.0002(7)
C54 0.0189(9) 0.0199(10) 0.0342(11) -0.0019(8) 0.0068(8) 0.0010(7)
C55 0.0246(10) 0.0295(12) 0.0293(11) -0.0014(9) 0.0078(8) 0.0001(9)
C56 0.0281(10) 0.0305(12) 0.0281(10) 0.0063(9) 0.0058(8) 0.0052(9)
C57 0.0245(10) 0.0242(11) 0.0312(11) 0.0032(9) 0.0066(8) 0.0076(8)
C58 0.0199(8) 0.0133(9) 0.0294(10) 0.0044(8) 0.0087(7) 0.0016(7)
C59 0.0223(9) 0.0149(9) 0.0405(12) -0.0005(9) 0.0086(8) 0.0006(8)
C60 0.0196(9) 0.0194(11) 0.0516(14) 0.0042(10) 0.0093(9) -0.0013(8)
C61 0.0248(10) 0.0235(11) 0.0455(13) 0.0112(10) 0.0176(9) 0.0072(8)
C62 0.0350(11) 0.0248(11) 0.0285(11) 0.0029(9) 0.0137(9) 0.0100(9)
C63 0.0250(9) 0.0201(10) 0.0261(10) 0.0039(8) 0.0059(8) 0.0044(8)
C64 0.0194(8) 0.0148(9) 0.0335(11) 0.0043(8) 0.0084(8) 0.0040(7)
C65 0.0286(10) 0.0205(11) 0.0349(11) 0.0046(9) 0.0124(9) 0.0035(8)
C66 0.0333(11) 0.0210(11) 0.0455(13) 0.0093(10) 0.0186(10) 0.0015(9)
C67 0.0239(10) 0.0205(11) 0.0570(15) 0.0072(11) 0.0108(10) -0.0009(9)
C68 0.0252(10) 0.0238(12) 0.0464(14) 0.0046(10) -0.0003(9) -0.0029(9)
C69 0.0246(10) 0.0200(11) 0.0368(12) 0.0091(9) 0.0030(8) -0.0013(8)
C70 0.0212(9) 0.0143(9) 0.0253(9) 0.0007(7) 0.0075(7) 0.0013(7)
C71 0.0217(9) 0.0191(10) 0.0316(10) 0.0059(8) 0.0112(8) 0.0041(8)
C72 0.0247(9) 0.0232(11) 0.0327(11) 0.0076(9) 0.0107(8) 0.0080(8)
C73 0.0326(11) 0.0179(10) 0.0294(10) 0.0064(8) 0.0117(8) 0.0053(8)
C74 0.0289(10) 0.0168(10) 0.0301(10) 0.0013(8) 0.0117(8) -0.0025(8)
C75 0.0220(9) 0.0177(10) 0.0279(10) 0.0011(8) 0.0059(7) -0.0007(7)

loop_
_atom_type_symbol
_atom_type_description
_atom_type_scat_dispersion_real
_atom_type_scat_dispersion_imag
_atom_type_scat_source
C C 0.0033 0.0016 'International Tables Vol C Tables 4.2.6.8 and 6.1.1.4'
H H 0.0000 0.0000 'International Tables Vol C Tables 4.2.6.8 and 6.1.1.4'
B B 0.0013 0.0007 'International Tables Vol C Tables 4.2.6.8 and 6.1.1.4'
Fe Fe 0.3463 0.8444 'International Tables Vol C Tables 4.2.6.8 and 6.1.1.4'
N N 0.0061 0.0033 'International Tables Vol C Tables 4.2.6.8 and 6.1.1.4'

loop_
_geom_angle_atom_site_label_1
_geom_angle_atom_site_label_2
_geom_angle_atom_site_label_3
_geom_angle
_geom_angle_site_symmetry_1
_geom_angle_site_symmetry_3
_geom_angle_publ_flag
N10 Fe1 N8 95.30(7) . . ?
N10 Fe1 N5 174.50(7) . . ?
N8 Fe1 N5 79.89(6) . . ?
N10 Fe1 N4 94.43(7) . . ?
N8 Fe1 N4 96.78(7) . . ?
N5 Fe1 N4 83.57(7) . . ?
N10 Fe1 N1 88.87(6) . . ?
N8 Fe1 N1 174.83(7) . . ?
N5 Fe1 N1 95.79(6) . . ?
N4 Fe1 N1 79.80(6) . . ?
N10 Fe1 N9 81.84(7) . . ?
N8 Fe1 N9 90.50(7) . . ?
N5 Fe1 N9 100.75(7) . . ?
N4 Fe1 N9 172.11(6) . . ?
N1 Fe1 N9 93.13(6) . . ?
C4 N1 C1 117.38(15) . . ?
C4 N1 Fe1 115.35(13) . . ?
C1 N1 Fe1 126.17(13) . . ?
C4 N2 C3 120.59(17) . . ?
C4 N2 H2A 119.7 . . ?
C3 N2 H2A 119.7 . . ?
C5 N3 C6 118.66(17) . . ?
C5 N3 H3A 120.7 . . ?
C6 N3 H3A 120.7 . . ?
C5 N4 C8 117.74(17) . . ?
C5 N4 Fe1 115.30(13) . . ?
C8 N4 Fe1 125.78(13) . . ?
C12 N5 C9 118.09(16) . . ?
C12 N5 Fe1 114.63(13) . . ?
C9 N5 Fe1 125.27(12) . . ?
C12 N6 C11 120.27(17) . . ?
C12 N6 H6A 119.9 . . ?
C11 N6 H6A 119.9 . . ?
C13 N7 C14 120.38(17) . . ?
C13 N7 H7A 119.8 . . ?
C14 N7 H7A 119.8 . . ?
C13 N8 C16 117.63(16) . . ?
C13 N8 Fe1 116.03(13) . . ?
C16 N8 Fe1 125.94(12) . . ?
C21 N9 C17 117.16(17) . . ?
C21 N9 Fe1 112.79(13) . . ?
C17 N9 Fe1 129.83(14) . . ?
C22 N10 C26 117.75(18) . . ?
C22 N10 Fe1 115.82(13) . . ?
C26 N10 Fe1 126.42(15) . . ?
C40 B1 C34 107.08(17) . . ?
C40 B1 C28 110.50(17) . . ?
C34 B1 C28 114.17(16) . . ?
C40 B1 C46 110.58(16) . . ?
C34 B1 C46 109.87(16) . . ?
C28 B1 C46 104.67(16) . . ?
C52 B2 C70 109.51(17) . . ?
C52 B2 C58 109.63(16) . . ?
C70 B2 C58 106.42(16) . . ?
C52 B2 C64 110.18(16) . . ?
C70 B2 C64 111.14(17) . . ?
C58 B2 C64 109.89(16) . . ?
N1 C1 C2 112.43(17) . . ?
N1 C1 H1A 109.1 . . ?
C2 C1 H1A 109.1 . . ?
N1 C1 H1B 109.1 . . ?
C2 C1 H1B 109.1 . . ?
H1A C1 H1B 107.9 . . ?
C3 C2 C1 110.68(17) . . ?
C3 C2 H2B 109.5 . . ?
C1 C2 H2B 109.5 . . ?
C3 C2 H2C 109.5 . . ?
C1 C2 H2C 109.5 . . ?
H2B C2 H2C 108.1 . . ?
N2 C3 C2 108.16(16) . . ?
N2 C3 H3B 110.1 . . ?
C2 C3 H3B 110.1 . . ?
N2 C3 H3C 110.1 . . ?
C2 C3 H3C 110.1 . . ?
H3B C3 H3C 108.4 . . ?
N1 C4 N2 126.92(18) . . ?
N1 C4 C5 113.65(16) . . ?
N2 C4 C5 119.42(17) . . ?
N4 C5 N3 127.05(18) . . ?
N4 C5 C4 113.87(17) . . ?
N3 C5 C4 119.07(17) . . ?
N3 C6 C7 109.2(2) . . ?
N3 C6 H6B 109.8 . . ?
C7 C6 H6B 109.8 . . ?
N3 C6 H6C 109.8 . . ?
C7 C6 H6C 109.8 . . ?
H6B C6 H6C 108.3 . . ?
C6 C7 C8 111.2(2) . . ?
C6 C7 H7B 109.4 . . ?
C8 C7 H7B 109.4 . . ?
C6 C7 H7C 109.4 . . ?
C8 C7 H7C 109.4 . . ?
H7B C7 H7C 108.0 . . ?
N4 C8 C7 112.70(18) . . ?
N4 C8 H8A 109.1 . . ?
C7 C8 H8A 109.1 . . ?
N4 C8 H8B 109.1 . . ?
C7 C8 H8B 109.1 . . ?
H8A C8 H8B 107.8 . . ?
N5 C9 C10 112.30(16) . . ?
N5 C9 H9A 109.1 . . ?
C10 C9 H9A 109.1 . . ?
N5 C9 H9B 109.1 . . ?
C10 C9 H9B 109.1 . . ?
H9A C9 H9B 107.9 . . ?
C11 C10 C9 110.13(18) . . ?
C11 C10 H10A 109.6 . . ?
C9 C10 H10A 109.6 . . ?
C11 C10 H10B 109.6 . . ?
C9 C10 H10B 109.6 . . ?
H10A C10 H10B 108.1 . . ?
N6 C11 C10 108.45(18) . . ?
N6 C11 H11A 110.0 . . ?
C10 C11 H11A 110.0 . . ?
N6 C11 H11B 110.0 . . ?
C10 C11 H11B 110.0 . . ?
H11A C11 H11B 108.4 . . ?
N5 C12 N6 126.50(18) . . ?
N5 C12 C13 114.06(17) . . ?
N6 C12 C13 119.44(17) . . ?
N8 C13 N7 126.43(18) . . ?
N8 C13 C12 113.47(16) . . ?
N7 C13 C12 120.08(17) . . ?
N7 C14 C15 108.96(18) . . ?
N7 C14 H14A 109.9 . . ?
C15 C14 H14A 109.9 . . ?
N7 C14 H14B 109.9 . . ?
C15 C14 H14B 109.9 . . ?
H14A C14 H14B 108.3 . . ?
C14 C15 C16 110.5(2) . . ?
C14 C15 H15A 109.6 . . ?
C16 C15 H15A 109.6 . . ?
C14 C15 H15B 109.6 . . ?
C16 C15 H15B 109.6 . . ?
H15A C15 H15B 108.1 . . ?
N8 C16 C15 112.80(17) . . ?
N8 C16 H16A 109.0 . . ?
C15 C16 H16A 109.0 . . ?
N8 C16 H16B 109.0 . . ?
C15 C16 H16B 109.0 . . ?
H16A C16 H16B 107.8 . . ?
N9 C17 C18 121.88(19) . . ?
N9 C17 C27A 122.8(2) . . ?
C18 C17 C27A 115.2(2) . . ?
N9 C17 H17A 119.1 . . ?
C18 C17 H17A 119.1 . . ?
C19 C18 C17 120.1(2) . . ?
C19 C18 H18A 119.9 . . ?
C17 C18 H18A 119.9 . . ?
C18 C19 C20 118.4(2) . . ?
C18 C19 H19A 120.8 . . ?
C20 C19 H19A 120.8 . . ?
C21 C20 C19 119.1(2) . . ?
C21 C20 H20A 120.4 . . ?
C19 C20 H20A 120.4 . . ?
N9 C21 C20 123.08(18) . . ?
N9 C21 C22 114.58(17) . . ?
C20 C21 C22 122.32(18) . . ?
N10 C22 C23 122.78(19) . . ?
N10 C22 C21 113.81(16) . . ?
C23 C22 C21 123.36(19) . . ?
C22 C23 C24 119.0(2) . . ?
C22 C23 H23A 120.5 . . ?
C24 C23 H23A 120.5 . . ?
C25 C24 C23 118.3(2) . . ?
C25 C24 H24A 120.9 . . ?
C23 C24 H24A 120.9 . . ?
C24 C25 C26 120.2(2) . . ?
C24 C25 H25A 119.9 . . ?
C26 C25 H25A 119.9 . . ?
N10 C26 C25 121.9(2) . . ?
N10 C26 C27B 129.5(7) . . ?
C25 C26 C27B 104.8(7) . . ?
N10 C26 H26A 119.1 . . ?
C25 C26 H26A 119.1 . . ?
C17 C27A H27A 109.5 . . ?
C17 C27A H27B 109.5 . . ?
C17 C27A H27C 109.5 . . ?
C26 C27B H27D 109.5 . . ?
C26 C27B H27E 109.5 . . ?
H27D C27B H27E 109.5 . . ?
C26 C27B H27F 109.5 . . ?
H27D C27B H27F 109.5 . . ?
H27E C27B H27F 109.5 . . ?
C33 C28 C29 115.0(2) . . ?
C33 C28 B1 124.1(2) . . ?
C29 C28 B1 120.4(2) . . ?
C30 C29 C28 122.6(3) . . ?
C30 C29 H29A 118.7 . . ?
C28 C29 H29A 118.7 . . ?
C31 C30 C29 120.6(3) . . ?
C31 C30 H30A 119.7 . . ?
C29 C30 H30A 119.7 . . ?
C30 C31 C32 118.9(2) . . ?
C30 C31 H31A 120.5 . . ?
C32 C31 H31A 120.5 . . ?
C31 C32 C33 120.2(3) . . ?
C31 C32 H32A 119.9 . . ?
C33 C32 H32A 119.9 . . ?
C32 C33 C28 122.7(3) . . ?
C32 C33 H33A 118.7 . . ?
C28 C33 H33A 118.7 . . ?
C35 C34 C39 114.53(19) . . ?
C35 C34 B1 126.30(18) . . ?
C39 C34 B1 119.15(17) . . ?
C36 C35 C34 122.6(2) . . ?
C36 C35 H35A 118.7 . . ?
C34 C35 H35A 118.7 . . ?
C37 C36 C35 121.0(2) . . ?
C37 C36 H36A 119.5 . . ?
C35 C36 H36A 119.5 . . ?
C36 C37 C38 118.5(2) . . ?
C36 C37 H37A 120.8 . . ?
C38 C37 H37A 120.8 . . ?
C39 C38 C37 119.8(2) . . ?
C39 C38 H38A 120.1 . . ?
C37 C38 H38A 120.1 . . ?
C38 C39 C34 123.64(19) . . ?
C38 C39 H39A 118.2 . . ?
C34 C39 H39A 118.2 . . ?
C45 C40 C41 115.15(19) . . ?
C45 C40 B1 124.87(19) . . ?
C41 C40 B1 119.97(17) . . ?
C42 C41 C40 122.7(2) . . ?
C42 C41 H41A 118.7 . . ?
C40 C41 H41A 118.7 . . ?
C43 C42 C41 120.1(2) . . ?
C43 C42 H42A 120.0 . . ?
C41 C42 H42A 120.0 . . ?
C44 C43 C42 118.9(2) . . ?
C44 C43 H43A 120.5 . . ?
C42 C43 H43A 120.5 . . ?
C43 C44 C45 120.3(2) . . ?
C43 C44 H44A 119.9 . . ?
C45 C44 H44A 119.9 . . ?
C44 C45 C40 122.8(2) . . ?
C44 C45 H45A 118.6 . . ?
C40 C45 H45A 118.6 . . ?
C47 C46 C51 115.0(2) . . ?
C47 C46 B1 125.01(19) . . ?
C51 C46 B1 119.99(18) . . ?
C48 C47 C46 122.6(2) . . ?
C48 C47 H47A 118.7 . . ?
C46 C47 H47A 118.7 . . ?
C49 C48 C47 120.3(2) . . ?
C49 C48 H48A 119.9 . . ?
C47 C48 H48A 119.9 . . ?
C48 C49 C50 118.7(2) . . ?
C48 C49 H49A 120.6 . . ?
C50 C49 H49A 120.6 . . ?
C51 C50 C49 120.1(2) . . ?
C51 C50 H50A 120.0 . . ?
C49 C50 H50A 120.0 . . ?
C50 C51 C46 123.3(2) . . ?
C50 C51 H51A 118.3 . . ?
C46 C51 H51A 118.3 . . ?
C53 C52 C57 114.88(19) . . ?
C53 C52 B2 123.53(18) . . ?
C57 C52 B2 121.59(18) . . ?
C54 C53 C52 122.77(19) . . ?
C54 C53 H53A 118.6 . . ?
C52 C53 H53A 118.6 . . ?
C55 C54 C53 120.2(2) . . ?
C55 C54 H54A 119.9 . . ?
C53 C54 H54A 119.9 . . ?
C54 C55 C56 118.9(2) . . ?
C54 C55 H55A 120.5 . . ?
C56 C55 H55A 120.5 . . ?
C57 C56 C55 120.1(2) . . ?
C57 C56 H56A 120.0 . . ?
C55 C56 H56A 120.0 . . ?
C56 C57 C52 123.1(2) . . ?
C56 C57 H57A 118.4 . . ?
C52 C57 H57A 118.4 . . ?
C63 C58 C59 115.56(18) . . ?
C63 C58 B2 121.84(18) . . ?
C59 C58 B2 122.24(18) . . ?
C60 C59 C58 122.9(2) . . ?
C60 C59 H59A 118.5 . . ?
C58 C59 H59A 118.5 . . ?
C61 C60 C59 119.8(2) . . ?
C61 C60 H60A 120.1 . . ?
C59 C60 H60A 120.1 . . ?
C62 C61 C60 118.97(19) . . ?
C62 C61 H61A 120.5 . . ?
C60 C61 H61A 120.5 . . ?
C61 C62 C63 120.7(2) . . ?
C61 C62 H62A 119.6 . . ?
C63 C62 H62A 119.6 . . ?
C62 C63 C58 122.1(2) . . ?
C62 C63 H63A 119.0 . . ?
C58 C63 H63A 119.0 . . ?
C69 C64 C65 114.5(2) . . ?
C69 C64 B2 121.78(18) . . ?
C65 C64 B2 123.7(2) . . ?
C66 C65 C64 123.0(2) . . ?
C66 C65 H65A 118.5 . . ?
C64 C65 H65A 118.5 . . ?
C67 C66 C65 120.4(2) . . ?
C67 C66 H66A 119.8 . . ?
C65 C66 H66A 119.8 . . ?
C66 C67 C68 118.9(2) . . ?
C66 C67 H67A 120.6 . . ?
C68 C67 H67A 120.6 . . ?
C67 C68 C69 119.8(2) . . ?
C67 C68 H68A 120.1 . . ?
C69 C68 H68A 120.1 . . ?
C68 C69 C64 123.3(2) . . ?
C68 C69 H69A 118.3 . . ?
C64 C69 H69A 118.3 . . ?
C71 C70 C75 114.97(18) . . ?
C71 C70 B2 123.52(17) . . ?
C75 C70 B2 121.46(17) . . ?
C72 C71 C70 122.68(19) . . ?
C72 C71 H71A 118.7 . . ?
C70 C71 H71A 118.7 . . ?
C73 C72 C71 120.2(2) . . ?
C73 C72 H72A 119.9 . . ?
C71 C72 H72A 119.9 . . ?
C74 C73 C72 119.0(2) . . ?
C74 C73 H73A 120.5 . . ?
C72 C73 H73A 120.5 . . ?
C73 C74 C75 119.82(19) . . ?
C73 C74 H74A 120.1 . . ?
C75 C74 H74A 120.1 . . ?
C74 C75 C70 123.20(19) . . ?
C74 C75 H75A 118.4 . . ?
C70 C75 H75A 118.4 . . ?

loop_
_geom_bond_atom_site_label_1
_geom_bond_atom_site_label_2
_geom_bond_distance
_geom_bond_site_symmetry_2
_geom_bond_publ_flag
Fe1 N10 1.9461(16) . ?
Fe1 N8 1.9769(15) . ?
Fe1 N5 1.9889(16) . ?
Fe1 N4 1.9912(17) . ?
Fe1 N1 1.9979(15) . ?
Fe1 N9 2.0007(17) . ?
N1 C4 1.302(2) . ?
N1 C1 1.467(2) . ?
N2 C4 1.346(2) . ?
N2 C3 1.455(3) . ?
N2 H2A 0.8800 . ?
N3 C5 1.351(3) . ?
N3 C6 1.465(3) . ?
N3 H3A 0.8800 . ?
N4 C5 1.301(2) . ?
N4 C8 1.459(3) . ?
N5 C12 1.301(2) . ?
N5 C9 1.464(3) . ?
N6 C12 1.348(2) . ?
N6 C11 1.458(3) . ?
N6 H6A 0.8800 . ?
N7 C13 1.348(2) . ?
N7 C14 1.464(3) . ?
N7 H7A 0.8800 . ?
N8 C13 1.301(2) . ?
N8 C16 1.464(2) . ?
N9 C21 1.361(2) . ?
N9 C17 1.361(3) . ?
N10 C22 1.351(3) . ?
N10 C26 1.354(3) . ?
B1 C40 1.638(3) . ?
B1 C34 1.649(3) . ?
B1 C28 1.650(3) . ?
B1 C46 1.656(3) . ?
B2 C52 1.639(3) . ?
B2 C70 1.645(3) . ?
B2 C58 1.653(3) . ?
B2 C64 1.655(3) . ?
C1 C2 1.523(3) . ?
C1 H1A 0.9900 . ?
C1 H1B 0.9900 . ?
C2 C3 1.511(3) . ?
C2 H2B 0.9900 . ?
C2 H2C 0.9900 . ?
C3 H3B 0.9900 . ?
C3 H3C 0.9900 . ?
C4 C5 1.488(3) . ?
C6 C7 1.467(4) . ?
C6 H6B 0.9900 . ?
C6 H6C 0.9900 . ?
C7 C8 1.526(3) . ?
C7 H7B 0.9900 . ?
C7 H7C 0.9900 . ?
C8 H8A 0.9900 . ?
C8 H8B 0.9900 . ?
C9 C10 1.527(3) . ?
C9 H9A 0.9900 . ?
C9 H9B 0.9900 . ?
C10 C11 1.513(3) . ?
C10 H10A 0.9900 . ?
C10 H10B 0.9900 . ?
C11 H11A 0.9900 . ?
C11 H11B 0.9900 . ?
C12 C13 1.482(3) . ?
C14 C15 1.504(3) . ?
C14 H14A 0.9900 . ?
C14 H14B 0.9900 . ?
C15 C16 1.514(3) . ?
C15 H15A 0.9900 . ?
C15 H15B 0.9900 . ?
C16 H16A 0.9900 . ?
C16 H16B 0.9900 . ?
C17 C18 1.387(3) . ?
C17 C27A 1.476(4) . ?
C17 H17A 0.9500 . ?
C18 C19 1.383(3) . ?
C18 H18A 0.9500 . ?
C19 C20 1.387(3) . ?
C19 H19A 0.9500 . ?
C20 C21 1.380(3) . ?
C20 H20A 0.9500 . ?
C21 C22 1.470(3) . ?
C22 C23 1.386(3) . ?
C23 C24 1.389(3) . ?
C23 H23A 0.9500 . ?
C24 C25 1.379(4) . ?
C24 H24A 0.9500 . ?
C25 C26 1.382(3) . ?
C25 H25A 0.9500 . ?
C26 C27B 1.486(16) . ?
C26 H26A 0.9500 . ?
C27A H27A 0.9800 . ?
C27A H27B 0.9800 . ?
C27A H27C 0.9800 . ?
C27B H27D 0.9800 . ?
C27B H27E 0.9800 . ?
C27B H27F 0.9800 . ?
C28 C33 1.399(3) . ?
C28 C29 1.410(3) . ?
C29 C30 1.389(3) . ?
C29 H29A 0.9500 . ?
C30 C31 1.374(5) . ?
C30 H30A 0.9500 . ?
C31 C32 1.383(4) . ?
C31 H31A 0.9500 . ?
C32 C33 1.396(3) . ?
C32 H32A 0.9500 . ?
C33 H33A 0.9500 . ?
C34 C35 1.405(3) . ?
C34 C39 1.411(3) . ?
C35 C36 1.393(3) . ?
C35 H35A 0.9500 . ?
C36 C37 1.385(3) . ?
C36 H36A 0.9500 . ?
C37 C38 1.393(3) . ?
C37 H37A 0.9500 . ?
C38 C39 1.390(3) . ?
C38 H38A 0.9500 . ?
C39 H39A 0.9500 . ?
C40 C45 1.400(3) . ?
C40 C41 1.413(3) . ?
C41 C42 1.394(3) . ?
C41 H41A 0.9500 . ?
C42 C43 1.391(3) . ?
C42 H42A 0.9500 . ?
C43 C44 1.384(3) . ?
C43 H43A 0.9500 . ?
C44 C45 1.399(3) . ?
C44 H44A 0.9500 . ?
C45 H45A 0.9500 . ?
C46 C47 1.399(3) . ?
C46 C51 1.402(3) . ?
C47 C48 1.397(3) . ?
C47 H47A 0.9500 . ?
C48 C49 1.384(3) . ?
C48 H48A 0.9500 . ?
C49 C50 1.386(3) . ?
C49 H49A 0.9500 . ?
C50 C51 1.383(3) . ?
C50 H50A 0.9500 . ?
C51 H51A 0.9500 . ?
C52 C53 1.404(3) . ?
C52 C57 1.408(3) . ?
C53 C54 1.395(3) . ?
C53 H53A 0.9500 . ?
C54 C55 1.387(3) . ?
C54 H54A 0.9500 . ?
C55 C56 1.388(3) . ?
C55 H55A 0.9500 . ?
C56 C57 1.387(3) . ?
C56 H56A 0.9500 . ?
C57 H57A 0.9500 . ?
C58 C63 1.400(3) . ?
C58 C59 1.403(3) . ?
C59 C60 1.395(3) . ?
C59 H59A 0.9500 . ?
C60 C61 1.386(3) . ?
C60 H60A 0.9500 . ?
C61 C62 1.383(3) . ?
C61 H61A 0.9500 . ?
C62 C63 1.397(3) . ?
C62 H62A 0.9500 . ?
C63 H63A 0.9500 . ?
C64 C69 1.404(3) . ?
C64 C65 1.405(3) . ?
C65 C66 1.394(3) . ?
C65 H65A 0.9500 . ?
C66 C67 1.376(4) . ?
C66 H66A 0.9500 . ?
C67 C68 1.390(3) . ?
C67 H67A 0.9500 . ?
C68 C69 1.393(3) . ?
C68 H68A 0.9500 . ?
C69 H69A 0.9500 . ?
C70 C71 1.402(3) . ?
C70 C75 1.405(3) . ?
C71 C72 1.394(3) . ?
C71 H71A 0.9500 . ?
C72 C73 1.389(3) . ?
C72 H72A 0.9500 . ?
C73 C74 1.383(3) . ?
C73 H73A 0.9500 . ?
C74 C75 1.393(3) . ?
C74 H74A 0.9500 . ?
C75 H75A 0.9500 . ?
